data_1571963
loop_
_publ_author_name
'Li, Yanqiang'
'Zhou, Yang'
'Ahmed, Belal'
'Xu, Qianting'
'Huang, Weiqi'
'Song, Yipeng'
'Song, Xianyu'
'Chen, Bin'
'Luo, Junhua'
'Zhao, Sangen'

_publ_section_title
;
 A highly birefringent metal-free crystal assembled by cooperative
 non-covalent interactions.
;
_journal_issue 18
_journal_name_full 'Materials horizons'
_journal_page_first 4393
_journal_page_last 4399
_journal_paper_doi 10.1039/d4mh00422a
_journal_volume 11
_journal_year 2024
_chemical_formula_moiety '2(C6 H2 N7 O3), 4(H2 O), 2(H4 N)'
_chemical_formula_sum 'C12 H20 N16 O10'
_chemical_formula_weight 548.395
_space_group_crystal_system monoclinic
_space_group_IT_number 14
_space_group_name_Hall '-P 2ybc'
_space_group_name_H-M_alt 'P 1 21/c 1'
_symmetry_Int_Tables_number 14
_audit_creation_date 2024-04-25
_audit_creation_method
;
Olex2 1.5-dev
(compiled 2024.04.08 svn.rfee37e2d for OlexSys, GUI svn.r6697)
;
_audit_update_record
;
2024-06-13 deposited with the CCDC.	2024-06-13 downloaded from the CCDC.
;
_cell_angle_alpha 90
_cell_angle_beta 92.597(2)
_cell_angle_gamma 90
_cell_formula_units_Z 4
_cell_length_a 9.2242(2)
_cell_length_b 34.8178(7)
_cell_length_c 6.4291(1)
_cell_measurement_reflns_used 4633
_cell_measurement_temperature 200(2)
_cell_measurement_theta_max 72.3100
_cell_measurement_theta_min 4.9470
_cell_volume 2062.69(7)
_computing_cell_refinement 'CrysAlisPro 1.171.41.116a (Rigaku OD, 2021)'
_computing_data_collection 'CrysAlisPro 1.171.41.116a (Rigaku OD, 2021)'
_computing_data_reduction 'CrysAlisPro 1.171.41.116a (Rigaku OD, 2021)'
_computing_molecular_graphics 'Olex2 1.5-dev (Dolomanov et al., 2009)'
_computing_publication_material 'Olex2 1.5-dev (Dolomanov et al., 2009)'
_computing_structure_refinement 'olex2.refine 1.5-dev (Bourhis et al., 2015)'
_computing_structure_solution 'olex2.solve 1.5 (Bourhis et al., 2015)'
_diffrn_ambient_temperature 200.15
_diffrn_measured_fraction_theta_full 0.9984
_diffrn_measured_fraction_theta_max 0.9764
_diffrn_measurement_device_type 'SuperNova, Dual, Cu at home/near, Atlas'
_diffrn_radiation_type 'Cu K\a'
_diffrn_radiation_wavelength 1.54184
_diffrn_reflns_av_R_equivalents 0.0272
_diffrn_reflns_av_unetI/netI 0.0268
_diffrn_reflns_Laue_measured_fraction_full 0.9984
_diffrn_reflns_Laue_measured_fraction_max 0.9764
_diffrn_reflns_limit_h_max 11
_diffrn_reflns_limit_h_min -11
_diffrn_reflns_limit_k_max 40
_diffrn_reflns_limit_k_min -42
_diffrn_reflns_limit_l_max 5
_diffrn_reflns_limit_l_min -7
_diffrn_reflns_number 9189
_diffrn_reflns_point_group_measured_fraction_full 0.9984
_diffrn_reflns_point_group_measured_fraction_max 0.9764
_diffrn_reflns_theta_full 67.6840
_diffrn_reflns_theta_max 72.42
_diffrn_reflns_theta_min 4.80
_exptl_absorpt_coefficient_mu 1.338
_exptl_absorpt_correction_T_max 1.00000
_exptl_absorpt_correction_T_min 0.81726
_exptl_absorpt_correction_type multi-scan
_exptl_absorpt_process_details
;
CrysAlisPro 1.171.41.116a (Rigaku Oxford Diffraction, 2021)
Empirical absorption correction using spherical harmonics,
implemented in SCALE3 ABSPACK scaling algorithm.
;
_exptl_crystal_colour colourless
_exptl_crystal_colour_primary colourless
_exptl_crystal_density_diffrn 1.766
_exptl_crystal_description slice
_exptl_crystal_F_000 1141.105
_exptl_crystal_size_max 0.119
_exptl_crystal_size_mid 0.094
_exptl_crystal_size_min 0.022
_refine_diff_density_max 0.2423
_refine_diff_density_min -0.1862
_refine_diff_density_rms 0.0472
_refine_ls_d_res_high 0.8087
_refine_ls_d_res_low 9.2147
_refine_ls_extinction_coef 0.00032(5)
_refine_ls_extinction_expression Fc^*^=kFc[1+0.001xFc^2^\l^3^/sin(2\q)]^-1/4^
_refine_ls_goodness_of_fit_ref 1.0939
_refine_ls_hydrogen_treatment mixed
_refine_ls_matrix_type full
_refine_ls_number_constraints 0
_refine_ls_number_parameters 524
_refine_ls_number_reflns 3980
_refine_ls_number_restraints 3
_refine_ls_restrained_S_all 1.0935
_refine_ls_R_factor_all 0.0312
_refine_ls_R_factor_gt 0.0241
_refine_ls_shift/su_max 0.0005
_refine_ls_shift/su_mean 0.0000
_refine_ls_structure_factor_coef Fsqd
_refine_ls_weighting_details 'w=1/[\s^2^(Fo^2^)+(0.0290P)^2^] where P=(Fo^2^+2Fc^2^)/3'
_refine_ls_weighting_scheme calc
_refine_ls_wR_factor_gt 0.0625
_refine_ls_wR_factor_ref 0.0669
_reflns_Friedel_coverage 0.0
_reflns_limit_h_max 11
_reflns_limit_h_min -11
_reflns_limit_k_max 42
_reflns_limit_k_min 0
_reflns_limit_l_max 7
_reflns_limit_l_min 0
_reflns_number_gt 3312
_reflns_number_total 3980
_reflns_threshold_expression I>=2u(I)
_cod_data_source_file d4mh00422a2.cif
_cod_data_source_block compound
_cod_depositor_comments 'Adding full bibliography for 1571963.cif.'
_cod_database_code 1571963
_olex2_refinement_description
;
1. Fixed Uiso
 At 1.2 times of:
  All N(H) groups
 At 1.5 times of:
  All O(H,H) groups
2. Rigid body (RIGU) restrains
 H15a, N15
 with sigma for 1-2 distances of 0.004 and sigma for 1-3 distances of 0.004
;
_olex2_refine_details
;
Refinement using NoSpherA2, an implementation of
NOn-SPHERical Atom-form-factors in Olex2.
Please cite:
F. Kleemiss et al. Chem. Sci. DOI 10.1039/D0SC05526C - 2021
NoSpherA2 implementation of HAR makes use of
tailor-made aspherical atomic form factors calculated
on-the-fly from a Hirshfeld-partitioned electron density (ED) - not from
spherical-atom form factors.

The ED is calculated from a gaussian basis set single determinant SCF
wavefunction - either Hartree-Fock or DFT using selected funtionals
 - for a fragment of the crystal.
This fragment can be embedded in an electrostatic crystal field by employing cluster charges
or modelled using implicit solvation models, depending on the software used.
The following options were used:
   SOFTWARE:       ORCA 5.0
   PARTITIONING:   NoSpherA2
   INT ACCURACY:   Normal
   METHOD:         R2SCAN
   BASIS SET:      cc-pVTZ
   CHARGE:         0
   MULTIPLICITY:   1
   DATE:           2024-04-25_10-07-57
;
_olex2_submission_special_instructions 'No special instructions were received'

loop_
_space_group_symop_id
_space_group_symop_operation_xyz
1 x,y,z
2 -x,y+1/2,-z+1/2
3 -x,-y,-z
4 x,-y-1/2,z-1/2

loop_
_atom_site_label
_atom_site_type_symbol
_atom_site_fract_x
_atom_site_fract_y
_atom_site_fract_z
_atom_site_U_iso_or_equiv
_atom_site_adp_type
_atom_site_occupancy
_atom_site_refinement_flags_posn
_atom_site_refinement_flags_adp
O1 O 0.86342(8) 0.52308(2) 0.10904(11) 0.02233(17) Uani 1.000000 . .
O3 O 0.50751(8) 0.69192(2) 0.24468(11) 0.02181(17) Uani 1.000000 . .
O9 O 0.69924(9) 0.55935(3) 0.64323(12) 0.02162(17) Uani 1.000000 . .
H9a H 0.632(2) 0.5781(5) 0.691(3) 0.039(4) Uani 1.000000 . .
H9b H 0.656(2) 0.5337(6) 0.673(3) 0.044(5) Uani 1.000000 . .
O2 O 0.15904(8) 0.52201(2) 0.38719(12) 0.02267(17) Uani 1.000000 . .
O5 O 0.00507(8) 0.72893(2) -0.06389(12) 0.02214(17) Uani 1.000000 . .
O7 O 0.86526(9) 0.63111(3) -0.18201(15) 0.02402(18) Uani 1.000000 . .
H7a H 0.777(2) 0.6442(5) -0.228(3) 0.038(4) Uani 1.000000 . .
H7b H 0.835(2) 0.6142(6) -0.067(3) 0.050(5) Uani 1.000000 . .
O6 O 0.71031(8) 0.72696(2) -0.33884(12) 0.02203(16) Uani 1.000000 . .
O4 O 0.34993(8) 0.55861(2) -0.19634(11) 0.02203(17) Uani 1.000000 . .
O10 O 0.15756(9) 0.69010(3) 0.40305(13) 0.02265(17) Uani 1.000000 . .
H10a H 0.1985(19) 0.7150(5) 0.382(2) 0.034(4) Uani 1.000000 . .
H10b H 0.224(2) 0.6714(5) 0.351(3) 0.034(4) Uani 1.000000 . .
O8 O 0.99938(9) 0.61219(3) 0.39617(16) 0.02800(19) Uani 1.000000 . .
H8a H 0.919(2) 0.6012(6) 0.309(3) 0.039(5) Uani 1.000000 . .
H8b H 0.963(3) 0.6217(6) 0.521(3) 0.069(7) Uani 1.000000 . .
N11 N 0.35662(8) 0.67127(2) -0.19889(11) 0.01148(17) Uani 1.000000 . .
N4 N 0.50940(8) 0.57929(2) 0.24407(11) 0.01134(17) Uani 1.000000 . .
N12 N 0.11391(10) 0.67224(2) -0.12449(13) 0.01557(18) Uani 1.000000 . .
H12 H 0.019(2) 0.6587(5) -0.120(2) 0.042(4) Uani 1.000000 . .
N2 N 0.75655(8) 0.58090(2) 0.15858(12) 0.01463(17) Uani 1.000000 . .
N5 N 0.63717(9) 0.63745(2) 0.21620(12) 0.01462(17) Uani 1.000000 . .
N10 N 0.60344(9) 0.66934(2) -0.28227(12) 0.01474(17) Uani 1.000000 . .
N9 N 0.22359(9) 0.61379(2) -0.17726(12) 0.01467(17) Uani 1.000000 . .
N16 N 1.00292(12) 0.54761(3) 0.73845(19) 0.0201(2) Uani 1.000000 . .
N7 N 0.38155(9) 0.63695(2) 0.28248(12) 0.01447(17) Uani 1.000000 . .
N6 N 0.26690(9) 0.57876(2) 0.32258(12) 0.01502(17) Uani 1.000000 . .
H6 H 0.1712(16) 0.5924(5) 0.350(2) 0.030(4) Uani 1.000000 . .
N14 N 0.47987(9) 0.72825(3) -0.23755(12) 0.01505(17) Uani 1.000000 . .
H14 H 0.4835(18) 0.7577(5) -0.241(3) 0.038(4) Uani 1.000000 . .
N3 N 0.39201(9) 0.51969(2) 0.28948(12) 0.01562(17) Uani 1.000000 . .
N8 N 0.47991(9) 0.61277(2) -0.23837(12) 0.01456(17) Uani 1.000000 . .
N13 N 0.24272(9) 0.73099(2) -0.14320(12) 0.01476(17) Uani 1.000000 . .
N1 N 0.62924(9) 0.52214(3) 0.19446(12) 0.01524(17) Uani 1.000000 . .
H1 H 0.6338(17) 0.4928(5) 0.193(2) 0.030(4) Uani 1.000000 . .
N15 N 0.85637(12) 0.69978(3) 0.30361(18) 0.0227(2) Uani 1.000000 . U
C8 C 0.23021(10) 0.65107(3) -0.16799(13) 0.01225(18) Uani 1.000000 . .
C3 C 0.63742(10) 0.59970(3) 0.20615(13) 0.01196(19) Uani 1.000000 . .
C2 C 0.50606(10) 0.53949(3) 0.24445(13) 0.01200(19) Uani 1.000000 . .
C5 C 0.38558(10) 0.59968(3) 0.28355(13) 0.01210(19) Uani 1.000000 . .
C9 C 0.35522(10) 0.71105(3) -0.19058(13) 0.01186(19) Uani 1.000000 . .
C11 C 0.48314(10) 0.65074(3) -0.24150(12) 0.01169(19) Uani 1.000000 . .
C6 C 0.51024(10) 0.65650(3) 0.24858(13) 0.0140(2) Uani 1.000000 . .
C12 C 0.60481(10) 0.70836(3) -0.28929(14) 0.01459(19) Uani 1.000000 . .
C7 C 0.11449(10) 0.71208(3) -0.10820(14) 0.01466(19) Uani 1.000000 . .
C10 C 0.35193(10) 0.59412(3) -0.20455(13) 0.0140(2) Uani 1.000000 . .
C1 C 0.75724(10) 0.54183(3) 0.15164(14) 0.01441(19) Uani 1.000000 . .
C4 C 0.26749(10) 0.53886(3) 0.33575(14) 0.01504(19) Uani 1.000000 . .
H15a H 0.7921(18) 0.6757(5) 0.257(2) 0.026(4) Uani 1.000000 . U
H16a H 0.893(2) 0.5540(5) 0.709(2) 0.032(4) Uani 1.000000 . .
H15b H 0.962(2) 0.6923(5) 0.336(3) 0.043(4) Uani 1.000000 . .
H16b H 1.060(2) 0.5703(6) 0.781(3) 0.043(4) Uani 1.000000 . .
H16c H 1.042(3) 0.5398(6) 0.611(4) 0.070(6) Uani 1.000000 . .
H15c H 0.815(2) 0.7088(6) 0.431(4) 0.077(7) Uani 1.000000 . .
H16d H 1.013(3) 0.5304(9) 0.836(4) 0.104(10) Uani 1.000000 . .
H15d H 0.849(3) 0.7193(7) 0.197(3) 0.075(7) Uani 1.000000 . .

loop_
_atom_site_aniso_label
_atom_site_aniso_U_11
_atom_site_aniso_U_22
_atom_site_aniso_U_33
_atom_site_aniso_U_12
_atom_site_aniso_U_13
_atom_site_aniso_U_23
O1 0.0172(4) 0.0163(4) 0.0341(4) 0.0055(3) 0.0079(3) 0.0032(3)
O3 0.0251(4) 0.0071(3) 0.0330(4) 0.0007(3) -0.0010(3) 0.0002(3)
O9 0.0187(4) 0.0166(4) 0.0296(4) 0.0012(3) 0.0017(3) -0.0013(3)
H9a 0.039(11) 0.031(10) 0.048(11) 0.003(10) 0.003(9) -0.002(9)
H9b 0.027(11) 0.055(14) 0.049(12) -0.008(10) -0.009(9) 0.000(11)
O2 0.0160(3) 0.0149(3) 0.0379(4) -0.0040(3) 0.0084(3) -0.0033(3)
O5 0.0160(3) 0.0158(3) 0.0352(4) 0.0041(3) 0.0083(3) 0.0017(3)
O7 0.0131(4) 0.0191(4) 0.0400(5) -0.0013(3) 0.0030(3) 0.0020(4)
H7a 0.032(11) 0.038(12) 0.043(10) 0.005(9) 0.004(8) 0.016(9)
H7b 0.033(11) 0.059(14) 0.058(12) 0.003(10) 0.018(9) 0.019(11)
O6 0.0161(3) 0.0162(4) 0.0344(4) -0.0046(3) 0.0082(3) -0.0028(3)
O4 0.0251(4) 0.0073(3) 0.0335(4) 0.0005(3) -0.0007(3) 0.0006(3)
O10 0.0194(4) 0.0156(4) 0.0331(4) 0.0008(4) 0.0029(3) 0.0002(4)
H10a 0.039(11) 0.033(10) 0.030(9) 0.008(9) 0.009(7) 0.001(8)
H10b 0.037(10) 0.019(9) 0.046(11) 0.013(9) 0.010(8) -0.003(8)
O8 0.0173(4) 0.0248(4) 0.0414(5) 0.0005(3) -0.0037(4) -0.0059(4)
H8a 0.020(10) 0.060(14) 0.035(10) -0.003(10) -0.017(8) -0.019(9)
H8b 0.092(19) 0.038(13) 0.077(15) 0.025(12) 0.009(13) -0.013(12)
N11 0.0112(4) 0.0071(4) 0.0161(4) -0.0000(3) 0.0007(3) -0.0002(3)
N4 0.0121(4) 0.0072(4) 0.0147(4) 0.0002(3) 0.0002(3) -0.0004(3)
N12 0.0122(4) 0.0120(4) 0.0227(4) -0.0003(3) 0.0027(3) -0.0003(3)
H12 0.052(12) 0.048(11) 0.027(8) 0.016(10) 0.014(8) 0.005(8)
N2 0.0123(4) 0.0109(4) 0.0207(4) 0.0004(3) 0.0020(3) 0.0005(3)
N5 0.0155(4) 0.0087(4) 0.0197(4) -0.0009(3) 0.0007(3) -0.0006(3)
N10 0.0118(4) 0.0111(4) 0.0213(4) 0.0008(3) 0.0019(3) -0.0003(3)
N9 0.0146(4) 0.0086(4) 0.0208(4) -0.0017(3) 0.0003(3) -0.0001(3)
N16 0.0166(5) 0.0169(5) 0.0270(6) -0.0010(4) 0.0046(4) 0.0031(4)
N7 0.0151(4) 0.0083(4) 0.0199(4) 0.0026(3) 0.0002(3) -0.0008(3)
N6 0.0128(4) 0.0109(4) 0.0215(4) 0.0007(3) 0.0015(3) 0.0005(3)
H6 0.015(8) 0.039(10) 0.036(9) 0.001(8) 0.004(7) 0.005(8)
N14 0.0135(4) 0.0095(4) 0.0224(4) -0.0011(3) 0.0033(3) -0.0003(3)
H14 0.037(10) 0.023(10) 0.054(11) -0.010(8) 0.006(8) -0.006(8)
N3 0.0146(4) 0.0086(4) 0.0240(4) -0.0006(3) 0.0037(3) -0.0004(3)
N8 0.0150(4) 0.0078(4) 0.0207(4) 0.0020(3) 0.0000(3) -0.0004(3)
N13 0.0141(4) 0.0081(4) 0.0223(4) 0.0012(3) 0.0039(3) -0.0008(3)
N1 0.0145(4) 0.0089(4) 0.0225(4) 0.0013(3) 0.0030(3) -0.0010(3)
H1 0.036(10) 0.024(10) 0.030(8) 0.005(7) 0.010(7) 0.000(7)
N15 0.0176(5) 0.0182(5) 0.0325(6) -0.0028(4) 0.0039(4) 0.0001(4)
C8 0.0132(4) 0.0084(4) 0.0150(4) -0.0004(3) -0.0004(3) 0.0000(3)
C3 0.0122(4) 0.0090(4) 0.0147(4) -0.0005(3) -0.0001(3) 0.0000(3)
C2 0.0130(4) 0.0080(4) 0.0150(4) 0.0000(3) 0.0007(3) -0.0002(3)
C5 0.0125(4) 0.0097(4) 0.0139(4) 0.0013(3) -0.0007(3) -0.0006(3)
C9 0.0122(4) 0.0082(4) 0.0152(4) 0.0001(3) 0.0008(3) -0.0009(3)
C11 0.0123(4) 0.0085(4) 0.0142(4) 0.0010(3) -0.0007(3) -0.0004(3)
C6 0.0175(5) 0.0082(5) 0.0162(4) 0.0000(4) -0.0021(3) -0.0002(3)
C12 0.0132(4) 0.0116(4) 0.0190(4) -0.0013(4) 0.0014(3) -0.0005(4)
C7 0.0132(4) 0.0118(4) 0.0191(4) 0.0019(4) 0.0017(3) 0.0005(3)
C10 0.0173(5) 0.0085(4) 0.0161(4) 0.0000(3) -0.0018(3) -0.0005(3)
C1 0.0139(4) 0.0115(4) 0.0181(4) 0.0022(4) 0.0024(3) 0.0013(3)
C4 0.0141(4) 0.0111(4) 0.0200(4) -0.0016(4) 0.0018(3) -0.0010(4)
H15a 0.027(8) 0.015(6) 0.036(9) -0.006(3) -0.006(6) 0.003(4)
H16a 0.030(11) 0.040(11) 0.025(9) 0.001(9) -0.003(7) -0.004(8)
H15b 0.038(11) 0.040(11) 0.052(11) -0.000(9) 0.005(8) -0.010(9)
H16b 0.050(12) 0.036(10) 0.043(10) -0.000(10) 0.009(8) 0.000(9)
H16c 0.075(16) 0.062(15) 0.073(14) -0.015(13) 0.006(12) -0.012(12)
H15c 0.062(15) 0.040(13) 0.13(2) 0.006(11) 0.005(15) -0.031(14)
H16d 0.073(17) 0.15(3) 0.090(18) -0.026(18) -0.017(14) 0.036(18)
H15d 0.088(18) 0.063(15) 0.071(14) 0.003(13) -0.024(12) 0.033(13)

loop_
_atom_type_symbol
_atom_type_scat_dispersion_real
_atom_type_scat_dispersion_imag
_atom_type_scat_source
_atom_type_scat_dispersion_source
C 0.01788 0.00908 'NoSpherA2: Chem.Sci. 2021, DOI:10.1039/D0SC05526C' 'Brennan, Cowan, Rev. Sci. Instrum., 1992, 63, 850'
H 0.00000 0.00000 'NoSpherA2: Chem.Sci. 2021, DOI:10.1039/D0SC05526C' 'Brennan, Cowan, Rev. Sci. Instrum., 1992, 63, 850'
N 0.03110 0.01806 'NoSpherA2: Chem.Sci. 2021, DOI:10.1039/D0SC05526C' 'Brennan, Cowan, Rev. Sci. Instrum., 1992, 63, 850'
O 0.04960 0.03234 'NoSpherA2: Chem.Sci. 2021, DOI:10.1039/D0SC05526C' 'Brennan, Cowan, Rev. Sci. Instrum., 1992, 63, 850'

loop_
_geom_angle_atom_site_label_1
_geom_angle_atom_site_label_2
_geom_angle_atom_site_label_3
_geom_angle
_geom_angle_site_symmetry_1
_geom_angle_site_symmetry_3
_geom_angle_publ_flag
H9b O9 H9a 105.9(15) . . ?
H7b O7 H7a 104.2(14) . . ?
H10b O10 H10a 107.6(14) . . ?
H8b O8 H8a 109.3(18) . . ?
C9 N11 C8 119.54(8) . . ?
C11 N11 C8 118.80(8) . . ?
C11 N11 C9 121.66(8) . . ?
C2 N4 C3 121.57(8) . . ?
C5 N4 C3 118.69(8) . . ?
C5 N4 C2 119.74(8) . . ?
C8 N12 H12 117.4(10) . . ?
C7 N12 H12 117.9(10) . . ?
C7 N12 C8 124.27(9) . . ?
C1 N2 C3 120.38(8) . . ?
C6 N5 C3 119.64(8) . . ?
C12 N10 C11 120.38(8) . . ?
C10 N9 C8 117.42(8) . . ?
H16b N16 H16a 112.2(14) . . ?
H16c N16 H16a 107.8(15) . . ?
H16c N16 H16b 104.6(16) . . ?
H16d N16 H16a 110.6(19) . . ?
H16d N16 H16b 108.5(18) . . ?
H16d N16 H16c 113(2) . . ?
C6 N7 C5 117.68(8) . . ?
C5 N6 H6 119.6(9) . . ?
C4 N6 H6 117.0(9) . . ?
C4 N6 C5 123.35(9) . . ?
C9 N14 H14 118.6(9) . . ?
C12 N14 H14 117.5(9) . . ?
C12 N14 C9 123.80(9) . . ?
C4 N3 C2 118.91(8) . . ?
C10 N8 C11 119.68(8) . . ?
C7 N13 C9 118.92(8) . . ?
C2 N1 H1 119.3(9) . . ?
C1 N1 H1 116.8(9) . . ?
C1 N1 C2 123.87(9) . . ?
H15b N15 H15a 111.7(13) . . ?
H15c N15 H15a 104.8(16) . . ?
H15c N15 H15b 108.7(16) . . ?
H15d N15 H15a 109.5(15) . . ?
H15d N15 H15b 111.3(18) . . ?
H15d N15 H15c 111(2) . . ?
N12 C8 N11 115.96(8) . . ?
N9 C8 N11 122.60(9) . . ?
N9 C8 N12 121.43(9) . . ?
N2 C3 N4 120.04(9) . . ?
N5 C3 N4 119.47(8) . . ?
N5 C3 N2 120.49(9) . . ?
N3 C2 N4 123.26(9) . . ?
N1 C2 N4 115.57(8) . . ?
N1 C2 N3 121.17(9) . . ?
N7 C5 N4 122.54(9) . . ?
N6 C5 N4 116.27(8) . . ?
N6 C5 N7 121.19(9) . . ?
N14 C9 N11 115.30(8) . . ?
N13 C9 N11 123.58(8) . . ?
N13 C9 N14 121.11(9) . . ?
N10 C11 N11 120.08(9) . . ?
N8 C11 N11 119.07(8) . . ?
N8 C11 N10 120.85(9) . . ?
N5 C6 O3 119.86(9) . . ?
N7 C6 O3 118.33(9) . . ?
N7 C6 N5 121.80(9) . . ?
N10 C12 O6 123.12(9) . . ?
N14 C12 O6 118.31(9) . . ?
N14 C12 N10 118.57(9) . . ?
N12 C7 O5 119.98(9) . . ?
N13 C7 O5 122.40(9) . . ?
N13 C7 N12 117.62(8) . . ?
N9 C10 O4 118.29(9) . . ?
N8 C10 O4 119.58(9) . . ?
N8 C10 N9 122.13(9) . . ?
N2 C1 O1 123.22(9) . . ?
N1 C1 O1 118.31(9) . . ?
N1 C1 N2 118.47(8) . . ?
N6 C4 O2 119.75(9) . . ?
N3 C4 O2 122.02(9) . . ?
N3 C4 N6 118.24(9) . . ?

loop_
_geom_bond_atom_site_label_1
_geom_bond_atom_site_label_2
_geom_bond_distance
_geom_bond_site_symmetry_2
_geom_bond_publ_flag
O1 C1 1.2186(12) . ?
O3 C6 1.2337(13) . ?
O9 H9a 0.96(2) . ?
O9 H9b 1.00(2) . ?
O2 C4 1.2183(12) . ?
O5 C7 1.2124(12) . ?
O7 H7a 0.968(19) . ?
O7 H7b 0.99(2) . ?
O6 C12 1.2229(12) . ?
O4 C10 1.2375(12) . ?
O10 H10a 0.957(19) . ?
O10 H10b 0.966(17) . ?
O8 H8a 0.985(17) . ?
O8 H8b 0.94(2) . ?
N11 C8 1.3837(12) . ?
N11 C9 1.3861(12) . ?
N11 C11 1.4062(12) . ?
N4 C3 1.4089(12) . ?
N4 C2 1.3859(12) . ?
N4 C5 1.3782(12) . ?
N12 H12 0.999(19) . ?
N12 C8 1.3415(12) . ?
N12 C7 1.3910(13) . ?
N2 C3 1.3266(12) . ?
N2 C1 1.3611(13) . ?
N5 C3 1.3160(13) . ?
N5 C6 1.3698(12) . ?
N10 C11 1.3214(12) . ?
N10 C12 1.3595(13) . ?
N9 C8 1.3008(12) . ?
N9 C10 1.3857(12) . ?
N16 H16a 1.043(19) . ?
N16 H16b 0.98(2) . ?
N16 H16c 0.95(3) . ?
N16 H16d 0.87(3) . ?
N7 C5 1.2980(13) . ?
N7 C6 1.3942(12) . ?
N6 H6 1.026(16) . ?
N6 C5 1.3480(13) . ?
N6 C4 1.3918(12) . ?
N14 H14 1.026(17) . ?
N14 C9 1.3429(12) . ?
N14 C12 1.3976(12) . ?
N3 C2 1.3013(13) . ?
N3 C4 1.3726(12) . ?
N8 C11 1.3224(13) . ?
N8 C10 1.3732(13) . ?
N13 C9 1.2962(12) . ?
N13 C7 1.3811(12) . ?
N1 H1 1.023(16) . ?
N1 C2 1.3389(12) . ?
N1 C1 1.4034(12) . ?
N15 H15a 1.063(17) . ?
N15 H15b 1.020(19) . ?
N15 H15c 0.97(3) . ?
N15 H15d 0.97(2) . ?

loop_
_geom_hbond_atom_site_label_D
_geom_hbond_atom_site_label_H
_geom_hbond_atom_site_label_A
_geom_hbond_distance_DH
_geom_hbond_distance_HA
_geom_hbond_distance_DA
_geom_hbond_angle_DHA
_geom_hbond_site_symmetry_A
O9 H9a N8 0.96(2) 1.92(2) 2.8760(12) 172.8(15) 1_556
O7 H7a N10 0.968(19) 1.84(2) 2.8070(12) 173.3(15) .
O10 H10a N13 0.957(19) 1.933(19) 2.8767(13) 168.2(15) 4_576
O8 H8a N2 0.985(17) 1.885(18) 2.8682(13) 175.8(16) .
N12 H12 O7 0.999(19) 1.74(2) 2.7150(12) 163.8(13) 1_455
N6 H6 O8 1.026(16) 1.765(16) 2.7882(13) 175.2(14) 1_455
N14 H14 O3 1.026(17) 1.771(17) 2.7938(12) 174.3(15) 4_575
N1 H1 O4 1.023(16) 1.796(16) 2.8181(12) 177.2(14) 3_665
N16 H16a O9 1.043(19) 1.832(19) 2.8694(14) 172.8(14) .
N15 H15b O10 1.020(19) 1.839(19) 2.8424(14) 167.4(15) 1_655
N16 H16c O2 0.95(3) 1.94(3) 2.8746(14) 167(2) 1_655
N15 H15c O6 0.97(3) 1.91(3) 2.8767(14) 173(2) 1_556
N16 H16d O1 0.87(3) 2.30(3) 2.8878(13) 125(2) 1_556

loop_
_geom_torsion_atom_site_label_1
_geom_torsion_atom_site_label_2
_geom_torsion_atom_site_label_3
_geom_torsion_atom_site_label_4
_geom_torsion
_geom_torsion_site_symmetry_1
_geom_torsion_site_symmetry_2
_geom_torsion_site_symmetry_3
_geom_torsion_site_symmetry_4
_geom_torsion_publ_flag
O1 C1 N2 C3 -179.95(9) . . . . ?
O1 C1 N1 C2 179.54(8) . . . . ?
O3 C6 N5 C3 -175.31(8) . . . . ?
O3 C6 N7 C5 179.14(8) . . . . ?
O2 C4 N6 C5 174.39(9) . . . . ?
O2 C4 N3 C2 -177.02(9) . . . . ?
O5 C7 N12 C8 -178.42(9) . . . . ?
O5 C7 N13 C9 -179.79(9) . . . . ?
O6 C12 N10 C11 -175.34(9) . . . . ?
O6 C12 N14 C9 176.64(8) . . . . ?
O4 C10 N9 C8 174.07(9) . . . . ?
O4 C10 N8 C11 -178.15(8) . . . . ?
N11 C8 N12 C7 -0.42(10) . . . . ?
N11 C8 N9 C10 4.70(10) . . . . ?
N11 C9 N14 C12 -0.77(10) . . . . ?
N11 C9 N13 C7 -3.16(10) . . . . ?
N11 C11 N10 C12 -1.90(9) . . . . ?
N11 C11 N8 C10 3.37(9) . . . . ?
N4 C3 N2 C1 -1.80(10) . . . . ?
N4 C3 N5 C6 -4.64(9) . . . . ?
N4 C2 N3 C4 1.13(10) . . . . ?
N4 C2 N1 C1 2.47(9) . . . . ?
N4 C5 N7 C6 -2.81(10) . . . . ?
N4 C5 N6 C4 3.74(9) . . . . ?
N12 C8 N9 C10 -174.33(9) . . . . ?
N12 C7 N13 C9 0.49(10) . . . . ?
N2 C3 N5 C6 174.65(8) . . . . ?
N2 C1 N1 C2 -0.81(10) . . . . ?
N5 C6 N7 C5 0.35(10) . . . . ?
N10 C11 N8 C10 -177.17(8) . . . . ?
N10 C12 N14 C9 -3.35(10) . . . . ?
N9 C10 N8 C11 1.32(10) . . . . ?
N7 C5 N6 C4 -176.68(8) . . . . ?
N6 C4 N3 C2 3.03(10) . . . . ?
N14 C9 N13 C7 176.19(8) . . . . ?
N3 C2 N1 C1 -177.65(8) . . . . ?

loop_
_restr_rigu_atom_site_label_1
_restr_rigu_atom_site_label_2
_restr_rigu_target_weight_param
_restr_rigu_u13_diff
_restr_rigu_u23_diff
_restr_rigu_u33_diff
N15 H15a 0.004000 0.002057 -0.001298 0.003070
